data_7115220
loop_
_publ_author_name
'Kiviniemi, Sari'
'Sillanp\"a\"a, Atte'
'L\"ams\"a, Markku T.'
'Pursiainen, Jouni'
'Nissinen, Maija'
'Rissanen, Kari'

_publ_section_title
;
 Polar crystals with one-dimensional arrays from achiral components:
 crystal structures of 2:2 complexes of dibenzo-18-crown-6--imidazolium
 and pyrazolium perchlorates
;
_journal_issue 10
_journal_name_full 'Chemical Communications'
_journal_page_first 897
_journal_paper_doi 10.1039/a902014d
_journal_year 1999
_chemical_formula_moiety 'c20 H24 O6, (C3 H5 N2)+, (Cl O4)-'
_chemical_formula_sum 'C23 H29 Cl N2 O10'
_chemical_formula_weight 528.93
_chemical_name_systematic
;
 ?
;
_space_group_IT_number 9
_symmetry_cell_setting monoclinic
_symmetry_space_group_name_Hall 'C -2yc'
_symmetry_space_group_name_H-M 'C 1 c 1'
_atom_sites_solution_hydrogens geom
_atom_sites_solution_primary direct
_atom_sites_solution_secondary difmap
_cell_angle_alpha 90.00
_cell_angle_beta 129.003(3)
_cell_angle_gamma 90.00
_cell_formula_units_Z 4
_cell_length_a 17.804(1)
_cell_length_b 14.131(1)
_cell_length_c 12.317(1)
_cell_measurement_reflns_used 1342
_cell_measurement_temperature 173.0(1)
_cell_volume 2408.1(3)
_computing_cell_refinement 'Denzo-SMN v0.93.0 (Otwinowki, 1997)'
_computing_data_collection 'Collect (Nonius, 1998)'
_computing_data_reduction 'Denzo-SMN v0.93.0 (Otwinowki, 1997)'
_computing_molecular_graphics 'Ortep3 for Windows (Farrugia, 1997)'
_computing_publication_material 'WinGX-98 (Farrugia, 1998)'
_computing_structure_refinement 'SHELXL-97 (Sheldrick, 1997)'
_computing_structure_solution 'SHELXS-97 (Sheldrick, 1997)'
_diffrn_ambient_temperature 173.0(1)
_diffrn_measured_fraction_theta_full 0.983
_diffrn_measured_fraction_theta_max 0.983
_diffrn_measurement_device_type 'Nonius KappaCCD'
_diffrn_radiation_monochromator graphite
_diffrn_radiation_source 'fine-focus sealed tube'
_diffrn_radiation_type MoK\a
_diffrn_radiation_wavelength 0.71073
_diffrn_reflns_av_R_equivalents 0.0000
_diffrn_reflns_av_sigmaI/netI 0.0890
_diffrn_reflns_limit_h_max 23
_diffrn_reflns_limit_h_min 0
_diffrn_reflns_limit_k_max 18
_diffrn_reflns_limit_k_min 0
_diffrn_reflns_limit_l_max 12
_diffrn_reflns_limit_l_min -16
_diffrn_reflns_number 2828
_diffrn_reflns_theta_full 27.87
_diffrn_reflns_theta_max 27.87
_diffrn_reflns_theta_min 2.94
_exptl_absorpt_coefficient_mu 0.220
_exptl_absorpt_correction_T_max 0.9677
_exptl_absorpt_correction_T_min 0.9075
_exptl_absorpt_correction_type none
_exptl_crystal_colour colourless
_exptl_crystal_density_diffrn 1.459
_exptl_crystal_density_method 'not measured'
_exptl_crystal_description block
_exptl_crystal_F_000 1112
_exptl_crystal_size_max 0.45
_exptl_crystal_size_mid 0.20
_exptl_crystal_size_min 0.15
_refine_diff_density_max 0.780
_refine_diff_density_min -0.493
_refine_diff_density_rms 0.147
_refine_ls_abs_structure_details 'Flack H D (1983), Acta Cryst. A39, 876-881'
_refine_ls_abs_structure_Flack 0.1(2)
_refine_ls_extinction_coef 0.0076(18)
_refine_ls_extinction_expression Fc^*^=kFc[1+0.001xFc^2^\l^3^/sin(2\q)]^-1/4^
_refine_ls_extinction_method SHELXL
_refine_ls_goodness_of_fit_ref 1.124
_refine_ls_hydrogen_treatment mixed
_refine_ls_matrix_type full
_refine_ls_number_parameters 326
_refine_ls_number_reflns 2828
_refine_ls_number_restraints 2
_refine_ls_restrained_S_all 1.124
_refine_ls_R_factor_all 0.1318
_refine_ls_R_factor_gt 0.0887
_refine_ls_shift/su_max 0.000
_refine_ls_shift/su_mean 0.000
_refine_ls_structure_factor_coef Fsqd
_refine_ls_weighting_details 'calc w=1/[\s^2^(Fo^2^)+(0.1138P)^2^+10.7147P] where P=(Fo^2^+2Fc^2^)/3'
_refine_ls_weighting_scheme calc
_refine_ls_wR_factor_gt 0.2289
_refine_ls_wR_factor_ref 0.2535
_reflns_number_gt 1953
_reflns_number_total 2828
_reflns_threshold_expression >2sigma(I)
_cod_data_source_file 902014d.txt
_cod_data_source_block sak009
_cod_original_sg_symbol_H-M Cc
_cod_database_code 7115220

loop_
_symmetry_equiv_pos_as_xyz
'x, y, z'
'x, -y, z+1/2'
'x+1/2, y+1/2, z'
'x+1/2, -y+1/2, z+1/2'

loop_
_atom_site_label
_atom_site_type_symbol
_atom_site_fract_x
_atom_site_fract_y
_atom_site_fract_z
_atom_site_U_iso_or_equiv
_atom_site_adp_type
_atom_site_occupancy
_atom_site_symmetry_multiplicity
_atom_site_calc_flag
_atom_site_refinement_flags
Cl1 Cl -0.22851(16) -0.02106(17) -0.4899(2) 0.0387(6) Uani 1 1 d .
C2 C 0.0213(7) 0.0347(7) 0.0507(11) 0.034(2) Uani 1 1 d .
H2A H -0.0435 0.0167 0.0187 0.041 Uiso 1 1 calc R
H2B H 0.0161 0.0500 -0.0322 0.041 Uiso 1 1 calc R
C3 C 0.0584(7) 0.1177(7) 0.1457(11) 0.036(2) Uani 1 1 d .
H3A H 0.0090 0.1684 0.1017 0.043 Uiso 1 1 calc R
H3B H 0.0723 0.0993 0.2343 0.043 Uiso 1 1 calc R
C5 C 0.1790(7) 0.2387(8) 0.2520(10) 0.038(2) Uani 1 1 d .
H5A H 0.2022 0.2271 0.3480 0.045 Uiso 1 1 calc R
H5B H 0.1261 0.2857 0.2067 0.045 Uiso 1 1 calc R
C6 C 0.2595(7) 0.2749(7) 0.2566(11) 0.034(2) Uani 1 1 d .
H6A H 0.2384 0.2803 0.1609 0.040 Uiso 1 1 calc R
H6B H 0.2802 0.3381 0.3011 0.040 Uiso 1 1 calc R
C8 C 0.4141(7) 0.2213(7) 0.3374(10) 0.035(2) Uani 1 1 d .
C9 C 0.4229(7) 0.2971(7) 0.2755(10) 0.036(2) Uani 1 1 d .
H9 H 0.3742 0.3445 0.2286 0.043 Uiso 1 1 calc R
C10 C 0.5050(7) 0.3035(7) 0.2828(11) 0.041(2) Uani 1 1 d .
H10 H 0.5118 0.3555 0.2407 0.049 Uiso 1 1 calc R
C11 C 0.5741(8) 0.2357(8) 0.3498(10) 0.040(2) Uani 1 1 d .
H11 H 0.6290 0.2403 0.3535 0.048 Uiso 1 1 calc R
C12 C 0.5661(7) 0.1593(8) 0.4131(11) 0.040(2) Uani 1 1 d .
H12 H 0.6154 0.1126 0.4609 0.048 Uiso 1 1 calc R
C13 C 0.4851(7) 0.1521(7) 0.4056(9) 0.032(2) Uani 1 1 d .
C15 C 0.5398(7) 0.0067(8) 0.5331(11) 0.041(2) Uani 1 1 d .
H15A H 0.6031 0.0305 0.6164 0.049 Uiso 1 1 calc R
H15B H 0.5484 -0.0205 0.4674 0.049 Uiso 1 1 calc R
C16 C 0.5007(7) -0.0671(8) 0.5746(10) 0.037(2) Uani 1 1 d .
H16A H 0.5485 -0.1185 0.6284 0.045 Uiso 1 1 calc R
H16B H 0.4868 -0.0383 0.6336 0.045 Uiso 1 1 calc R
C18 C 0.3822(8) -0.1892(7) 0.4725(10) 0.037(2) Uani 1 1 d .
H18A H 0.3595 -0.1745 0.5262 0.044 Uiso 1 1 calc R
H18B H 0.4368 -0.2342 0.5277 0.044 Uiso 1 1 calc R
C19 C 0.3024(7) -0.2325(7) 0.3363(11) 0.037(2) Uani 1 1 d .
H19A H 0.3237 -0.2435 0.2799 0.045 Uiso 1 1 calc R
H19B H 0.2842 -0.2942 0.3518 0.045 Uiso 1 1 calc R
C21 C 0.1487(6) -0.1882(7) 0.1231(10) 0.031(2) Uani 1 1 d .
C22 C 0.1432(7) -0.2680(7) 0.0522(11) 0.037(2) Uani 1 1 d .
H22 H 0.1913 -0.3158 0.1013 0.044 Uiso 1 1 calc R
C23 C 0.0686(7) -0.2781(7) -0.0890(11) 0.038(2) Uani 1 1 d .
H23 H 0.0664 -0.3320 -0.1371 0.045 Uiso 1 1 calc R
C24 C -0.0021(7) -0.2113(7) -0.1599(11) 0.039(2) Uani 1 1 d .
H24 H -0.0541 -0.2192 -0.2568 0.047 Uiso 1 1 calc R
C25 C 0.0018(7) -0.1309(7) -0.0901(10) 0.035(2) Uani 1 1 d .
H25 H -0.0476 -0.0844 -0.1398 0.042 Uiso 1 1 calc R
C26 C 0.0758(7) -0.1191(6) 0.0483(10) 0.030(2) Uani 1 1 d .
O1 O 0.0882(5) -0.0416(5) 0.1277(7) 0.0345(15) Uani 1 1 d .
O4 O 0.1449(5) 0.1518(5) 0.1736(7) 0.0342(15) Uani 1 1 d .
O7 O 0.3375(5) 0.2084(5) 0.3368(7) 0.0342(15) Uani 1 1 d .
O14 O 0.4697(4) 0.0825(5) 0.4668(7) 0.0340(15) Uani 1 1 d .
O17 O 0.4134(4) -0.1042(5) 0.4482(6) 0.0349(15) Uani 1 1 d .
O20 O 0.2209(4) -0.1695(5) 0.2635(7) 0.0340(15) Uani 1 1 d .
O101 O -0.1703(7) -0.1039(7) -0.4602(10) 0.067(3) Uani 1 1 d .
O102 O -0.3242(6) -0.0400(8) -0.6176(9) 0.067(3) Uani 1 1 d .
O103 O -0.2331(6) -0.0065(6) -0.3812(8) 0.049(2) Uani 1 1 d .
O104 O -0.1869(9) 0.0573(7) -0.5056(12) 0.079(3) Uani 1 1 d .
C30 C 0.2752(9) -0.0313(8) -0.0094(12) 0.046(3) Uani 1 1 d .
H30 H 0.2736 -0.0515 -0.0844 0.056 Uiso 1 1 calc R
C29 C 0.2209(7) 0.0366(8) -0.0144(11) 0.038(2) Uani 1 1 d .
H29 H 0.1752 0.0750 -0.0929 0.046 Uiso 1 1 calc R
C31 C 0.3324(7) -0.0656(8) 0.1214(11) 0.039(2) Uani 1 1 d .
H31 H 0.3803 -0.1131 0.1560 0.047 Uiso 1 1 calc R
N27 N 0.3116(6) -0.0234(6) 0.1925(8) 0.0342(18) Uani 1 1 d .
H27 H 0.3385 -0.0346 0.2804 0.041 Uiso 1 1 calc R
N28 N 0.2418(5) 0.0408(6) 0.1094(8) 0.0326(18) Uani 1 1 d .
H28 H 0.2149 0.0787 0.1331 0.039 Uiso 1 1 calc R

loop_
_atom_site_aniso_label
_atom_site_aniso_U_11
_atom_site_aniso_U_22
_atom_site_aniso_U_33
_atom_site_aniso_U_23
_atom_site_aniso_U_13
_atom_site_aniso_U_12
Cl1 0.0385(11) 0.0368(12) 0.0422(14) -0.0013(12) 0.0261(11) -0.0014(11)
C2 0.031(5) 0.033(5) 0.037(5) 0.004(4) 0.020(4) 0.002(4)
C3 0.039(5) 0.037(5) 0.042(6) 0.006(4) 0.030(5) 0.010(4)
C5 0.028(4) 0.045(6) 0.031(5) 0.002(4) 0.015(4) 0.009(4)
C6 0.046(5) 0.020(5) 0.041(5) 0.006(4) 0.030(5) 0.007(4)
C8 0.034(5) 0.041(6) 0.031(5) -0.002(4) 0.021(4) 0.002(4)
C9 0.035(5) 0.033(5) 0.031(5) -0.006(4) 0.016(4) -0.006(4)
C10 0.043(6) 0.025(5) 0.037(6) -0.006(4) 0.016(5) -0.010(4)
C11 0.039(5) 0.054(7) 0.030(5) -0.013(5) 0.023(5) -0.016(5)
C12 0.029(5) 0.043(6) 0.036(5) -0.007(4) 0.015(4) -0.002(4)
C13 0.032(4) 0.043(6) 0.022(4) -0.007(4) 0.018(4) -0.002(4)
C15 0.027(4) 0.041(6) 0.036(5) 0.010(5) 0.011(4) 0.017(4)
C16 0.035(5) 0.043(6) 0.028(5) 0.007(4) 0.017(4) 0.008(4)
C18 0.051(6) 0.035(5) 0.035(5) 0.020(4) 0.032(5) 0.015(4)
C19 0.038(5) 0.036(6) 0.046(6) 0.008(5) 0.031(5) 0.011(4)
C21 0.031(4) 0.030(5) 0.043(6) 0.002(4) 0.029(5) 0.003(4)
C22 0.038(5) 0.039(5) 0.045(6) 0.001(4) 0.031(5) -0.006(4)
C23 0.048(6) 0.036(5) 0.046(6) -0.005(5) 0.037(5) -0.009(4)
C24 0.043(5) 0.038(6) 0.036(5) -0.005(4) 0.025(5) -0.010(5)
C25 0.039(5) 0.039(5) 0.036(5) 0.007(4) 0.027(5) -0.004(4)
C26 0.034(4) 0.021(4) 0.035(5) -0.004(4) 0.021(4) -0.007(4)
O1 0.038(3) 0.028(4) 0.036(4) 0.010(3) 0.022(3) 0.008(3)
O4 0.040(3) 0.037(4) 0.039(4) 0.005(3) 0.031(3) 0.008(3)
O7 0.037(3) 0.031(4) 0.036(4) 0.005(3) 0.024(3) 0.006(3)
O14 0.026(3) 0.033(4) 0.032(4) 0.005(3) 0.013(3) 0.005(3)
O17 0.031(3) 0.032(4) 0.028(3) 0.008(3) 0.011(3) 0.003(3)
O20 0.027(3) 0.034(4) 0.032(3) 0.005(3) 0.014(3) 0.005(3)
O101 0.062(5) 0.063(6) 0.069(6) 0.007(5) 0.038(5) 0.025(4)
O102 0.035(4) 0.083(7) 0.042(5) -0.006(4) 0.005(4) 0.002(4)
O103 0.059(5) 0.059(5) 0.050(5) -0.003(4) 0.044(4) -0.003(4)
O104 0.109(8) 0.062(6) 0.094(8) -0.007(6) 0.077(7) -0.030(6)
C30 0.061(7) 0.047(6) 0.045(7) -0.014(5) 0.040(6) -0.010(6)
C29 0.035(5) 0.048(6) 0.031(5) 0.011(4) 0.020(4) 0.005(4)
C31 0.039(5) 0.042(6) 0.049(6) 0.005(5) 0.034(5) 0.002(4)
N27 0.034(4) 0.045(5) 0.022(4) 0.005(4) 0.017(3) 0.000(4)
N28 0.036(4) 0.034(4) 0.040(5) -0.003(3) 0.030(4) 0.002(3)

loop_
_atom_type_symbol
_atom_type_description
_atom_type_scat_dispersion_real
_atom_type_scat_dispersion_imag
_atom_type_scat_source
C C 0.0033 0.0016 'International Tables Vol C Tables 4.2.6.8 and 6.1.1.4'
H H 0.0000 0.0000 'International Tables Vol C Tables 4.2.6.8 and 6.1.1.4'
O O 0.0106 0.0060 'International Tables Vol C Tables 4.2.6.8 and 6.1.1.4'
N N 0.0061 0.0033 'International Tables Vol C Tables 4.2.6.8 and 6.1.1.4'
Cl Cl 0.1484 0.1585 'International Tables Vol C Tables 4.2.6.8 and 6.1.1.4'

loop_
_geom_angle_atom_site_label_1
_geom_angle_atom_site_label_2
_geom_angle_atom_site_label_3
_geom_angle
O103 Cl1 O104 111.5(6)
O103 Cl1 O102 109.2(5)
O104 Cl1 O102 110.9(7)
O103 Cl1 O101 109.8(6)
O104 Cl1 O101 108.3(6)
O102 Cl1 O101 107.0(6)
O1 C2 C3 107.4(8)
O4 C3 C2 109.5(7)
O4 C5 C6 108.0(8)
O7 C6 C5 107.1(7)
O7 C8 C9 123.9(9)
O7 C8 C13 115.7(8)
C9 C8 C13 120.4(9)
C8 C9 C10 119.2(9)
C11 C10 C9 120.1(10)
C10 C11 C12 121.0(10)
C13 C12 C11 119.2(10)
O14 C13 C8 114.9(8)
O14 C13 C12 125.1(9)
C8 C13 C12 120.0(9)
O14 C15 C16 106.5(8)
O17 C16 C15 107.4(8)
O17 C18 C19 109.3(7)
O20 C19 C18 108.7(8)
O20 C21 C22 125.6(8)
O20 C21 C26 115.7(8)
C22 C21 C26 118.7(9)
C23 C22 C21 120.4(10)
C24 C23 C22 120.3(10)
C23 C24 C25 120.0(10)
C26 C25 C24 120.3(10)
C25 C26 O1 125.4(9)
C25 C26 C21 120.2(9)
O1 C26 C21 114.4(8)
C26 O1 C2 115.4(7)
C3 O4 C5 112.6(7)
C8 O7 C6 116.5(7)
C13 O14 C15 116.3(7)
C18 O17 C16 112.1(7)
C21 O20 C19 116.1(7)
C29 C30 C31 107.1(9)
N28 C29 C30 108.0(9)
N27 C31 C30 108.8(10)
C31 N27 N28 108.5(8)
C29 N28 N27 107.5(8)

loop_
_geom_bond_atom_site_label_1
_geom_bond_atom_site_label_2
_geom_bond_distance
Cl1 O103 1.407(7)
Cl1 O104 1.411(9)
Cl1 O102 1.441(8)
Cl1 O101 1.450(9)
C2 O1 1.434(11)
C2 C3 1.486(14)
C3 O4 1.432(12)
C5 O4 1.438(13)
C5 C6 1.488(14)
C6 O7 1.436(11)
C8 O7 1.371(11)
C8 C9 1.379(14)
C8 C13 1.386(14)
C9 C10 1.409(15)
C10 C11 1.356(15)
C11 C12 1.391(16)
C12 C13 1.390(13)
C13 O14 1.367(12)
C15 O14 1.445(11)
C15 C16 1.512(16)
C16 O17 1.438(12)
C18 O17 1.433(12)
C18 C19 1.486(15)
C19 O20 1.437(11)
C21 O20 1.384(12)
C21 C22 1.391(14)
C21 C26 1.408(13)
C22 C23 1.379(15)
C23 C24 1.362(15)
C24 C25 1.399(15)
C25 C26 1.358(13)
C26 O1 1.391(11)
C30 C29 1.336(15)
C30 C31 1.343(16)
C29 N28 1.324(12)
C31 N27 1.292(13)
N27 N28 1.347(11)

loop_
_geom_hbond_atom_site_label_D
_geom_hbond_atom_site_label_H
_geom_hbond_atom_site_label_A
_geom_hbond_distance_DH
_geom_hbond_distance_HA
_geom_hbond_distance_DA
_geom_hbond_angle_DHA
N27 H27 O17 0.88 1.88 2.706(10) 154.9
N27 H27 O14 0.88 2.59 3.099(10) 117.6
N28 H28 O4 0.88 1.91 2.789(9) 173.8

loop_
_geom_torsion_atom_site_label_1
_geom_torsion_atom_site_label_2
_geom_torsion_atom_site_label_3
_geom_torsion_atom_site_label_4
_geom_torsion
O1 C2 C3 O4 68.8(10)
O4 C5 C6 O7 -66.0(10)
O7 C8 C9 C10 179.8(9)
C13 C8 C9 C10 -0.1(14)
C8 C9 C10 C11 0.1(14)
C9 C10 C11 C12 -0.5(15)
C10 C11 C12 C13 0.9(15)
O7 C8 C13 O14 -2.2(12)
C9 C8 C13 O14 177.8(8)
O7 C8 C13 C12 -179.4(8)
C9 C8 C13 C12 0.6(14)
C11 C12 C13 O14 -177.8(9)
C11 C12 C13 C8 -0.9(14)
O14 C15 C16 O17 65.0(10)
O17 C18 C19 O20 -64.5(9)
O20 C21 C22 C23 -178.7(8)
C26 C21 C22 C23 1.1(13)
C21 C22 C23 C24 -1.8(14)
C22 C23 C24 C25 1.2(14)
C23 C24 C25 C26 0.0(14)
C24 C25 C26 O1 178.6(9)
C24 C25 C26 C21 -0.7(13)
O20 C21 C26 C25 179.9(8)
C22 C21 C26 C25 0.2(13)
O20 C21 C26 O1 0.6(11)
C22 C21 C26 O1 -179.2(8)
C25 C26 O1 C2 -6.4(12)
C21 C26 O1 C2 173.0(7)
C3 C2 O1 C26 -167.7(7)
C2 C3 O4 C5 173.4(8)
C6 C5 O4 C3 -171.7(8)
C9 C8 O7 C6 5.2(13)
C13 C8 O7 C6 -174.9(8)
C5 C6 O7 C8 171.0(8)
C8 C13 O14 C15 177.1(8)
C12 C13 O14 C15 -5.9(13)
C16 C15 O14 C13 -172.4(8)
C19 C18 O17 C16 -170.3(8)
C15 C16 O17 C18 166.4(8)
C22 C21 O20 C19 8.1(12)
C26 C21 O20 C19 -171.6(8)
C18 C19 O20 C21 165.9(7)
C31 C30 C29 N28 -2.5(13)
C29 C30 C31 N27 2.4(13)
C30 C31 N27 N28 -1.4(12)
C30 C29 N28 N27 1.7(11)
C31 N27 N28 C29 -0.2(11)
